data_8102076
loop_
_publ_author_name
'Schreuer, J.'
'Wiehl, L.'
'Biehler, J.'
'Hofmann, P.'

_publ_section_title
;
Crystal structure of tetrakis(\m-betaine-O,O')dibromodicopper
(II) tetrabromocuprate(II) monohydrate, [Cu~2~{(CH~3~)~3~NCH~2~COO}~4~Br~2~]
[CuBr~4~] &#x00B7; H~2~O, with a propeller-shaped dinuclear copper 
complex
;
_journal_issue 4
_journal_name_full 'Zeitschrift f\"ur Kristallographie - New Crystal Structures'
_journal_page_first 529
_journal_page_last 531
_journal_volume 221
_journal_year 2006
_chemical_formula_structural '[Cu2((CH3)3NCH2COO)4Br2][CuBr4] &#x00B7; H2O'
_chemical_formula_sum 'C20 H46 Br6 Cu3 N4 O9'
_chemical_formula_weight 1156.69
_chemical_name_systematic
; tetrakis(\m-betaine-O,O')dibromo-dicopper(II) tetrabromocuprate(II) 
  monohydrate
;
_space_group_IT_number 2
_symmetry_cell_setting triclinic
_symmetry_space_group_name_Hall '-P 1'
_symmetry_space_group_name_H-M 'P -1'
_atom_sites_solution_hydrogens geom
_atom_sites_solution_primary direct
_atom_sites_solution_secondary difmap
_audit_creation_method SHELXL-97
_cell_angle_alpha 64.610(9)
_cell_angle_beta 75.233(6)
_cell_angle_gamma 74.823(7)
_cell_formula_units_Z 2
_cell_length_a 11.6813(7)
_cell_length_b 13.2849(14)
_cell_length_c 14.7189(13)
_cell_measurement_reflns_used 2236
_cell_measurement_temperature 293(2)
_cell_measurement_theta_max 26.00
_cell_measurement_theta_min 3.74
_cell_volume 1964.7(3)
_computing_cell_refinement 'CrysAlis RED 1.171.29.9 beta'
_computing_data_collection 'CrysAlis CCD 1.171.29.9 beta'
_computing_data_reduction 'CrysAlis RED 1.171.29.9 beta'
_computing_molecular_graphics 'ORTEP-3 (Farrugia, 1997); Accelrys MS Modeling 4.0'
_computing_structure_refinement 'SHELXL-97 (Sheldrick, 1997)'
_computing_structure_solution 'SHELXS-97 (Sheldrick, 1990)'
_diffrn_ambient_temperature 293(2)
_diffrn_measured_fraction_theta_full 0.934
_diffrn_measured_fraction_theta_max 0.934
_diffrn_measurement_device_type 'Oxford Diffraction Xcalibur3 & Sapphire3 CCD'
_diffrn_measurement_method phi/omega
_diffrn_radiation_monochromator graphite
_diffrn_radiation_source 'fine-focus sealed tube'
_diffrn_radiation_type MoK\a
_diffrn_radiation_wavelength 0.71073
_diffrn_reflns_av_R_equivalents 0.0219
_diffrn_reflns_av_sigmaI/netI 0.0175
_diffrn_reflns_limit_h_max 14
_diffrn_reflns_limit_h_min -14
_diffrn_reflns_limit_k_max 16
_diffrn_reflns_limit_k_min -15
_diffrn_reflns_limit_l_max 18
_diffrn_reflns_limit_l_min -18
_diffrn_reflns_number 27926
_diffrn_reflns_theta_full 26.00
_diffrn_reflns_theta_max 26.00
_diffrn_reflns_theta_min 3.74
_exptl_absorpt_coefficient_mu 7.754
_exptl_absorpt_correction_T_max 1.1993
_exptl_absorpt_correction_T_min 0.6884
_exptl_absorpt_correction_type empirical
_exptl_crystal_colour violet
_exptl_crystal_density_diffrn 1.955
_exptl_crystal_density_method 'not measured'
_exptl_crystal_description prismatic
_exptl_crystal_F_000 1126
_exptl_crystal_size_max 0.48
_exptl_crystal_size_mid 0.20
_exptl_crystal_size_min 0.20
_refine_diff_density_max 1.048
_refine_diff_density_min -0.542
_refine_diff_density_rms 0.087
_refine_ls_extinction_method none
_refine_ls_goodness_of_fit_ref 1.065
_refine_ls_hydrogen_treatment mixed
_refine_ls_matrix_type full
_refine_ls_number_parameters 571
_refine_ls_number_reflns 7214
_refine_ls_number_restraints 2
_refine_ls_restrained_S_all 1.065
_refine_ls_R_factor_all 0.0388
_refine_ls_R_factor_gt 0.0295
_refine_ls_shift/su_max 0.958
_refine_ls_shift/su_mean 0.026
_refine_ls_structure_factor_coef Fsqd
_refine_ls_weighting_details 'w=1/[\s^2^(Fo^2^)+(0.0542P)^2^+0.4588P] where P=(Fo^2^+2Fc^2^)/3'
_refine_ls_weighting_scheme calc
_refine_ls_wR_factor_gt 0.0782
_refine_ls_wR_factor_ref 0.0821
_reflns_number_gt 5939
_reflns_number_total 7214
_reflns_threshold_expression >2sigma(I)
_cod_data_source_file 1267-1914.cff
_cod_data_source_block b4cb3w
_cod_depositor_comments
;
The following automatic conversions were performed:

'_refine_ls_weighting_scheme' value 'calc
w=1/[\s^2^(Fo^2^)+(0.0542P)^2^+0.4588P] where P=(Fo^2^+2Fc^2^)/3' was
changed to 'calc'. New tag '_refine_ls_weighting_details' was
created. The value of the new tag was set to
'w=1/[\s^2^(Fo^2^)+(0.0542P)^2^+0.4588P] where P=(Fo^2^+2Fc^2^)/3'.

Automatic conversion script
Id: cif_fix_values 3143 2015-03-26 13:38:13Z robertas 
;
_cod_original_sg_symbol_H-M P-1
_cod_database_code 8102076

loop_
_symmetry_equiv_pos_as_xyz
'x, y, z'
'-x, -y, -z'

loop_
_atom_site_label
_atom_site_type_symbol
_atom_site_fract_x
_atom_site_fract_y
_atom_site_fract_z
_atom_site_U_iso_or_equiv
_atom_site_adp_type
_atom_site_occupancy
_atom_site_symmetry_multiplicity
_atom_site_Wyckoff_symbol
_atom_site_calc_flag
_atom_site_refinement_flags
_atom_site_disorder_assembly
_atom_site_disorder_group
Cu1 Cu 0.62121(3) 0.98986(3) 0.45733(3) 0.02533(10) Uani 1 2 i d . . .
Cu2 Cu 0.87974(3) 0.48436(3) 0.52119(3) 0.02929(10) Uani 1 2 i d . . .
Cu3 Cu 0.68855(4) 0.72188(4) 0.96978(3) 0.04152(12) Uani 1 2 i d . . .
Br1 Br 0.83638(3) 0.96725(3) 0.36108(3) 0.04539(11) Uani 1 2 i d . . .
Br2 Br 0.67799(3) 0.42944(3) 0.54970(3) 0.04708(11) Uani 1 2 i d . . .
Br3 Br 0.78608(4) 0.62211(3) 1.11761(3) 0.04535(11) Uani 1 2 i d . . .
Br4 Br 0.74521(4) 0.57744(4) 0.90524(3) 0.05783(13) Uani 1 2 i d . . .
Br5 Br 0.73225(4) 0.90602(3) 0.91655(3) 0.05305(12) Uani 1 2 i d . . .
Br61 Br 0.4751(3) 0.7681(3) 0.9638(2) 0.0570(9) Uani 0.78(4) 2 i d P . .
Br62 Br 0.498(3) 0.781(2) 0.933(4) 0.085(5) Uani 0.22(4) 2 i d P . .
O1W1 O 0.7871(4) 0.0955(5) 0.1215(3) 0.1155(16) Uani 1 2 i d D . .
H1W1 H 0.762(7) 0.068(6) 0.198(4) 0.150 Uiso 1 2 i d D . .
H2W1 H 0.727(6) 0.132(6) 0.070(5) 0.150 Uiso 1 2 i d D . .
O1A O 0.5710(2) 0.14976(19) 0.3716(2) 0.0443(6) Uani 1 2 i d . . .
O2A O 0.3759(2) 0.1626(2) 0.4346(2) 0.0449(6) Uani 1 2 i d . . .
N1A N 0.5358(2) 0.3912(2) 0.2590(2) 0.0317(6) Uani 1 2 i d . . .
C5A C 0.4653(3) 0.2017(3) 0.3768(2) 0.0323(7) Uani 1 2 i d . . .
C4A C 0.4359(3) 0.3242(3) 0.3054(3) 0.0394(9) Uani 1 2 i d . . .
C3A C 0.4799(4) 0.5102(3) 0.1994(4) 0.0491(10) Uani 1 2 i d . . .
C2A C 0.5912(4) 0.3928(4) 0.3390(3) 0.0475(10) Uani 1 2 i d . . .
C1A C 0.6317(5) 0.3493(4) 0.1879(3) 0.0506(10) Uani 1 2 i d . . .
H11A H 0.411(4) 0.328(3) 0.245(3) 0.046(11) Uiso 1 2 i d . . .
H10A H 0.378(4) 0.365(3) 0.333(3) 0.036(10) Uiso 1 2 i d . . .
H9A H 0.428(4) 0.539(4) 0.240(3) 0.051(13) Uiso 1 2 i d . . .
H8A H 0.446(4) 0.507(3) 0.152(3) 0.043(11) Uiso 1 2 i d . . .
H7A H 0.554(4) 0.560(3) 0.165(3) 0.048(11) Uiso 1 2 i d . . .
H6A H 0.521(4) 0.417(4) 0.387(4) 0.060(13) Uiso 1 2 i d . . .
H5A H 0.651(5) 0.448(4) 0.303(4) 0.072(14) Uiso 1 2 i d . . .
H4A H 0.617(4) 0.331(4) 0.375(3) 0.041(12) Uiso 1 2 i d . . .
H3A H 0.598(4) 0.352(4) 0.147(3) 0.047(13) Uiso 1 2 i d . . .
H2A H 0.672(4) 0.275(4) 0.228(3) 0.054(12) Uiso 1 2 i d . . .
H1A H 0.680(4) 0.403(4) 0.156(4) 0.063(14) Uiso 1 2 i d . . .
O1B O 0.6468(2) 0.0432(2) 0.5559(2) 0.0464(6) Uani 1 2 i d . . .
O2B O 0.4518(2) 0.0589(2) 0.62143(19) 0.0438(6) Uani 1 2 i d . . .
N1B N 0.4821(2) 0.1713(2) 0.7373(2) 0.0319(6) Uani 1 2 i d . . .
C5B C 0.5567(3) 0.0683(3) 0.6146(2) 0.0318(7) Uani 1 2 i d . . .
C4B C 0.5859(3) 0.1148(3) 0.6824(3) 0.0365(8) Uani 1 2 i d . . .
C3B C 0.4125(4) 0.2719(4) 0.6641(4) 0.0445(9) Uani 1 2 i d . . .
C2B C 0.5350(4) 0.2115(4) 0.7966(3) 0.0469(9) Uani 1 2 i d . . .
C1B C 0.3996(5) 0.0921(4) 0.8132(3) 0.0517(10) Uani 1 2 i d . . .
H11B H 0.630(4) 0.053(3) 0.729(3) 0.047(11) Uiso 1 2 i d . . .
H10B H 0.641(4) 0.168(3) 0.641(3) 0.044(10) Uiso 1 2 i d . . .
H9B H 0.360(4) 0.299(4) 0.705(4) 0.058(13) Uiso 1 2 i d . . .
H8B H 0.385(4) 0.252(4) 0.635(4) 0.050(14) Uiso 1 2 i d . . .
H7B H 0.465(4) 0.323(3) 0.621(3) 0.043(11) Uiso 1 2 i d . . .
H6B H 0.587(4) 0.148(4) 0.838(4) 0.067(14) Uiso 1 2 i d . . .
H5B H 0.468(5) 0.253(4) 0.823(4) 0.078(16) Uiso 1 2 i d . . .
H4B H 0.587(4) 0.256(3) 0.748(3) 0.045(11) Uiso 1 2 i d . . .
H3B H 0.445(4) 0.033(4) 0.849(4) 0.063(15) Uiso 1 2 i d . . .
H2B H 0.363(4) 0.074(4) 0.779(4) 0.063(14) Uiso 1 2 i d . . .
H1B H 0.344(4) 0.133(3) 0.851(3) 0.042(10) Uiso 1 2 i d . . .
O1C O -0.1273(2) 0.6128(2) 0.38953(19) 0.0493(7) Uani 1 2 i d . . .
O2C O 0.0637(2) 0.6357(2) 0.3536(2) 0.0511(7) Uani 1 2 i d . . .
N1C N 0.0349(3) 0.7791(3) 0.1476(2) 0.0438(7) Uani 1 2 i d . . .
C5C C -0.0393(3) 0.6568(3) 0.3343(3) 0.0353(7) Uani 1 2 i d . . .
C4C C -0.0682(3) 0.7484(3) 0.2332(3) 0.0390(8) Uani 1 2 i d . . .
C3C C -0.0214(6) 0.8567(5) 0.0535(4) 0.0637(13) Uani 1 2 i d . . .
C2C C 0.1105(6) 0.8419(5) 0.1653(5) 0.0720(15) Uani 1 2 i d . . .
C1C C 0.1090(5) 0.6763(4) 0.1304(4) 0.0659(13) Uani 1 2 i d . . .
H11C H -0.120(3) 0.728(3) 0.211(3) 0.036(10) Uiso 1 2 i d . . .
H10C H -0.104(4) 0.817(4) 0.242(3) 0.050(12) Uiso 1 2 i d . . .
H9C H -0.068(4) 0.921(4) 0.069(3) 0.061(14) Uiso 1 2 i d . . .
H8C H -0.065(4) 0.819(4) 0.051(3) 0.045(13) Uiso 1 2 i d . . .
H7C H 0.037(4) 0.887(4) 0.000(4) 0.056(12) Uiso 1 2 i d . . .
H6C H 0.054(6) 0.911(6) 0.171(5) 0.12(2) Uiso 1 2 i d . . .
H5C H 0.170(5) 0.867(5) 0.103(5) 0.086(17) Uiso 1 2 i d . . .
H4C H 0.152(4) 0.792(4) 0.223(3) 0.049(11) Uiso 1 2 i d . . .
H3C H 0.035(6) 0.641(5) 0.115(5) 0.11(2) Uiso 1 2 i d . . .
H2C H 0.160(4) 0.634(3) 0.181(3) 0.045(11) Uiso 1 2 i d . . .
H1C H 0.173(6) 0.698(5) 0.072(5) 0.12(2) Uiso 1 2 i d . . .
O1D O -0.1544(2) 0.5924(2) 0.5878(2) 0.0467(6) Uani 1 2 i d . . .
O2D O 0.0368(2) 0.6149(2) 0.5528(2) 0.0508(7) Uani 1 2 i d . . .
N1D N -0.0183(3) 0.7723(3) 0.6452(2) 0.0408(7) Uani 1 2 i d . . .
C5D C -0.0717(3) 0.6370(3) 0.5859(2) 0.0332(7) Uani 1 2 i d . . .
C4D C -0.1141(3) 0.7286(3) 0.6278(3) 0.0347(7) Uani 1 2 i d . . .
C3D C 0.0647(5) 0.8265(5) 0.5489(4) 0.0568(11) Uani 1 2 i d . . .
C2D C -0.0840(6) 0.8612(7) 0.6867(7) 0.080(2) Uani 1 2 i d . . .
C1D C 0.0534(6) 0.6794(6) 0.7215(5) 0.0738(16) Uani 1 2 i d . . .
H11D H -0.152(3) 0.796(3) 0.573(3) 0.047(11) Uiso 1 2 i d . . .
H10D H -0.169(3) 0.702(3) 0.694(3) 0.040(10) Uiso 1 2 i d . . .
H9D H 0.013(5) 0.883(5) 0.499(4) 0.092(18) Uiso 1 2 i d . . .
H8D H 0.106(4) 0.770(4) 0.532(3) 0.050(13) Uiso 1 2 i d . . .
H7D H 0.108(5) 0.857(4) 0.579(4) 0.074(15) Uiso 1 2 i d . . .
H6D H -0.133(6) 0.839(5) 0.740(5) 0.10(2) Uiso 1 2 i d . . .
H5D H -0.135(6) 0.912(5) 0.641(5) 0.09(2) Uiso 1 2 i d . . .
H4D H -0.039(6) 0.898(5) 0.691(5) 0.10(2) Uiso 1 2 i d . . .
H3D H 0.007(6) 0.654(6) 0.767(5) 0.09(2) Uiso 1 2 i d . . .
H2D H 0.106(6) 0.707(5) 0.727(5) 0.11(2) Uiso 1 2 i d . . .
H1D H 0.100(5) 0.620(5) 0.678(5) 0.101(19) Uiso 1 2 i d . . .

loop_
_atom_site_aniso_label
_atom_site_aniso_U_11
_atom_site_aniso_U_22
_atom_site_aniso_U_33
_atom_site_aniso_U_23
_atom_site_aniso_U_13
_atom_site_aniso_U_12
Cu1 0.02500(18) 0.0254(2) 0.02703(19) -0.01154(15) -0.00379(14) -0.00483(14)
Cu2 0.02431(18) 0.0345(2) 0.0316(2) -0.01463(17) -0.00302(15) -0.00752(15)
Cu3 0.0561(3) 0.0383(2) 0.0338(2) -0.01438(19) -0.01216(19) -0.0087(2)
Br1 0.02982(17) 0.0593(2) 0.0499(2) -0.02853(19) 0.00428(15) -0.01015(15)
Br2 0.02931(17) 0.0629(3) 0.0556(2) -0.02607(19) 0.00015(15) -0.02025(16)
Br3 0.0531(2) 0.0446(2) 0.0417(2) -0.01262(16) -0.01709(16) -0.01195(16)
Br4 0.0828(3) 0.0517(3) 0.0490(2) -0.0298(2) -0.0110(2) -0.0098(2)
Br5 0.0760(3) 0.0375(2) 0.0466(2) -0.01215(17) -0.0156(2) -0.01319(19)
Br61 0.0581(9) 0.0573(7) 0.060(2) -0.0190(10) -0.0284(10) -0.0062(8)
Br62 0.080(6) 0.070(4) 0.128(12) -0.049(6) -0.062(8) 0.015(4)
O1W1 0.075(3) 0.161(4) 0.076(3) -0.017(3) -0.003(2) -0.024(3)
O1A 0.0312(12) 0.0265(12) 0.0562(15) -0.0025(11) -0.0035(11) -0.0016(10)
O2A 0.0340(12) 0.0320(13) 0.0503(15) 0.0016(11) -0.0071(11) -0.0066(10)
N1A 0.0364(14) 0.0260(14) 0.0318(14) -0.0080(11) -0.0072(11) -0.0081(11)
C5A 0.0351(17) 0.0272(17) 0.0364(17) -0.0103(14) -0.0101(14) -0.0078(13)
C4A 0.0331(18) 0.0284(19) 0.047(2) -0.0022(16) -0.0116(16) -0.0055(15)
C3A 0.056(3) 0.0258(19) 0.054(2) -0.0003(18) -0.014(2) -0.0101(18)
C2A 0.056(3) 0.048(3) 0.046(2) -0.020(2) -0.012(2) -0.014(2)
C1A 0.059(3) 0.054(3) 0.041(2) -0.021(2) 0.004(2) -0.019(2)
O1B 0.0404(14) 0.0666(18) 0.0504(15) -0.0417(14) -0.0047(12) -0.0082(12)
O2B 0.0368(13) 0.0623(17) 0.0512(15) -0.0388(14) -0.0050(11) -0.0122(12)
N1B 0.0379(15) 0.0324(15) 0.0313(14) -0.0168(12) -0.0048(11) -0.0087(12)
C5B 0.0353(17) 0.0287(17) 0.0334(16) -0.0129(14) -0.0108(14) -0.0019(13)
C4B 0.0336(17) 0.046(2) 0.0386(18) -0.0263(17) -0.0086(15) -0.0015(16)
C3B 0.046(2) 0.040(2) 0.048(2) -0.020(2) -0.010(2) -0.0001(19)
C2B 0.057(3) 0.053(3) 0.047(2) -0.036(2) -0.009(2) -0.008(2)
C1B 0.065(3) 0.053(3) 0.038(2) -0.017(2) 0.006(2) -0.027(2)
O1C 0.0401(14) 0.0569(16) 0.0392(14) -0.0037(12) -0.0112(11) -0.0111(12)
O2C 0.0435(14) 0.0511(16) 0.0472(15) -0.0003(12) -0.0181(12) -0.0123(12)
N1C 0.0500(18) 0.0360(16) 0.0430(17) -0.0108(14) -0.0051(14) -0.0140(14)
C5C 0.0403(19) 0.0338(18) 0.0357(17) -0.0152(15) -0.0104(15) -0.0058(15)
C4C 0.0420(19) 0.038(2) 0.0365(18) -0.0110(16) -0.0097(15) -0.0099(16)
C3C 0.080(4) 0.055(3) 0.044(2) 0.001(2) -0.013(2) -0.024(3)
C2C 0.072(3) 0.070(4) 0.081(4) -0.018(3) -0.017(3) -0.040(3)
C1C 0.071(3) 0.057(3) 0.059(3) -0.024(2) 0.002(3) -0.002(2)
O1D 0.0389(14) 0.0559(16) 0.0611(16) -0.0400(14) 0.0033(12) -0.0148(12)
O2D 0.0304(13) 0.0628(17) 0.0763(19) -0.0501(16) 0.0036(12) -0.0075(12)
N1D 0.0315(15) 0.0531(19) 0.0457(17) -0.0268(15) -0.0015(12) -0.0120(13)
C5D 0.0315(17) 0.0369(18) 0.0309(16) -0.0151(14) -0.0031(13) -0.0043(14)
C4D 0.0269(16) 0.041(2) 0.0408(19) -0.0212(16) -0.0023(14) -0.0069(14)
C3D 0.054(3) 0.057(3) 0.067(3) -0.031(3) 0.009(2) -0.027(2)
C2D 0.053(3) 0.103(5) 0.126(6) -0.090(5) 0.012(4) -0.026(3)
C1D 0.061(3) 0.101(5) 0.066(4) -0.027(3) -0.030(3) -0.017(3)

loop_
_atom_type_symbol
_atom_type_description
_atom_type_scat_dispersion_real
_atom_type_scat_dispersion_imag
_atom_type_scat_source
C C 0.0033 0.0016 'International Tables Vol C Tables 4.2.6.8 and 6.1.1.4'
H H 0.0000 0.0000 'International Tables Vol C Tables 4.2.6.8 and 6.1.1.4'
N N 0.0061 0.0033 'International Tables Vol C Tables 4.2.6.8 and 6.1.1.4'
O O 0.0106 0.0060 'International Tables Vol C Tables 4.2.6.8 and 6.1.1.4'
Cu Cu 0.3201 1.2651 'International Tables Vol C Tables 4.2.6.8 and 6.1.1.4'
Br Br -0.2901 2.4595 'International Tables Vol C Tables 4.2.6.8 and 6.1.1.4'

loop_
_geom_angle_atom_site_label_1
_geom_angle_atom_site_label_2
_geom_angle_atom_site_label_3
_geom_angle
_geom_angle_site_symmetry_1
_geom_angle_site_symmetry_3
_geom_angle_publ_flag
O2A Cu1 O1A 163.22(10) 2_666 1_565 ?
O2A Cu1 O1B 88.71(12) 2_666 1_565 ?
O1A Cu1 O1B 87.34(12) 1_565 1_565 ?
O2A Cu1 O2B 88.61(11) 2_666 2_666 ?
O1A Cu1 O2B 90.66(11) 1_565 2_666 ?
O1B Cu1 O2B 163.83(10) 1_565 2_666 ?
O2A Cu1 Br1 99.86(7) 2_666 . ?
O1A Cu1 Br1 96.89(7) 1_565 . ?
O1B Cu1 Br1 99.87(8) 1_565 . ?
O2B Cu1 Br1 96.30(7) 2_666 . ?
O2A Cu1 Cu1 81.43(7) 2_666 2_676 ?
O1A Cu1 Cu1 82.10(7) 1_565 2_676 ?
O1B Cu1 Cu1 87.30(8) 1_565 2_676 ?
O2B Cu1 Cu1 76.53(7) 2_666 2_676 ?
Br1 Cu1 Cu1 172.72(2) . 2_676 ?
O1C Cu2 O1D 88.92(12) 1_655 1_655 ?
O1C Cu2 O2D 88.75(13) 1_655 2_666 ?
O1D Cu2 O2D 162.75(11) 1_655 2_666 ?
O1C Cu2 O2C 162.68(11) 1_655 2_666 ?
O1D Cu2 O2C 88.36(12) 1_655 2_666 ?
O2D Cu2 O2C 88.80(13) 2_666 2_666 ?
O1C Cu2 Br2 99.68(8) 1_655 . ?
O1D Cu2 Br2 103.75(7) 1_655 . ?
O2D Cu2 Br2 93.49(8) 2_666 . ?
O2C Cu2 Br2 97.59(8) 2_666 . ?
O1C Cu2 Cu2 82.13(8) 1_655 2_766 ?
O1D Cu2 Cu2 85.53(7) 1_655 2_766 ?
O2D Cu2 Cu2 77.21(8) 2_666 2_766 ?
O2C Cu2 Cu2 80.60(8) 2_666 2_766 ?
Br2 Cu2 Cu2 170.53(3) . 2_766 ?
Br62 Cu3 Br4 97.0(5) . . ?
Br62 Cu3 Br5 95.9(7) . . ?
Br4 Cu3 Br5 136.01(3) . . ?
Br62 Cu3 Br3 138.2(15) . . ?
Br4 Cu3 Br3 97.37(2) . . ?
Br5 Cu3 Br3 100.36(2) . . ?
Br62 Cu3 Br61 10.3(14) . . ?
Br4 Cu3 Br61 99.78(9) . . ?
Br5 Cu3 Br61 100.29(9) . . ?
Br3 Cu3 Br61 127.94(7) . . ?
H1W1 O1W1 H2W1 124(6) . . ?
C5A O1A Cu1 124.2(2) . 1_545 ?
C5A O2A Cu1 125.3(2) . 2_666 ?
C2A N1A C1A 109.3(3) . . ?
C2A N1A C4A 111.3(3) . . ?
C1A N1A C4A 113.0(3) . . ?
C2A N1A C3A 108.4(3) . . ?
C1A N1A C3A 108.5(3) . . ?
C4A N1A C3A 106.3(3) . . ?
O2A C5A O1A 126.6(3) . . ?
O2A C5A C4A 113.3(3) . . ?
O1A C5A C4A 120.0(3) . . ?
N1A C4A C5A 117.6(3) . . ?
N1A C4A H11A 102(2) . . ?
C5A C4A H11A 110(2) . . ?
N1A C4A H10A 105(3) . . ?
C5A C4A H10A 114(2) . . ?
H11A C4A H10A 108(3) . . ?
N1A C3A H9A 111(3) . . ?
N1A C3A H8A 107(2) . . ?
H9A C3A H8A 112(4) . . ?
N1A C3A H7A 106.2(19) . . ?
H9A C3A H7A 108(4) . . ?
H8A C3A H7A 112(3) . . ?
N1A C2A H6A 105(2) . . ?
N1A C2A H5A 107(3) . . ?
H6A C2A H5A 115(4) . . ?
N1A C2A H4A 112(3) . . ?
H6A C2A H4A 102(4) . . ?
H5A C2A H4A 116(4) . . ?
N1A C1A H3A 105(3) . . ?
N1A C1A H2A 108(3) . . ?
H3A C1A H2A 116(4) . . ?
N1A C1A H1A 105(3) . . ?
H3A C1A H1A 108(4) . . ?
H2A C1A H1A 114(4) . . ?
C5B O1B Cu1 117.8(2) . 1_545 ?
C5B O2B Cu1 131.3(2) . 2_666 ?
C4B N1B C3B 111.4(3) . . ?
C4B N1B C1B 113.0(3) . . ?
C3B N1B C1B 110.3(3) . . ?
C4B N1B C2B 106.3(3) . . ?
C3B N1B C2B 108.7(3) . . ?
C1B N1B C2B 107.0(3) . . ?
O2B C5B O1B 127.0(3) . . ?
O2B C5B C4B 119.7(3) . . ?
O1B C5B C4B 113.2(3) . . ?
N1B C4B C5B 116.9(3) . . ?
N1B C4B H11B 111(2) . . ?
C5B C4B H11B 106(2) . . ?
N1B C4B H10B 109(2) . . ?
C5B C4B H10B 109(2) . . ?
H11B C4B H10B 106(3) . . ?
N1B C3B H9B 101(3) . . ?
N1B C3B H8B 109(3) . . ?
H9B C3B H8B 114(5) . . ?
N1B C3B H7B 109(2) . . ?
H9B C3B H7B 111(4) . . ?
H8B C3B H7B 112(4) . . ?
N1B C2B H6B 109(3) . . ?
N1B C2B H5B 103(3) . . ?
H6B C2B H5B 123(4) . . ?
N1B C2B H4B 104(3) . . ?
H6B C2B H4B 104(4) . . ?
H5B C2B H4B 113(4) . . ?
N1B C1B H3B 107(3) . . ?
N1B C1B H2B 108(3) . . ?
H3B C1B H2B 110(5) . . ?
N1B C1B H1B 107(2) . . ?
H3B C1B H1B 115(4) . . ?
H2B C1B H1B 111(4) . . ?
C5C O1C Cu2 124.1(2) . 1_455 ?
C5C O2C Cu2 125.1(2) . 2_666 ?
C2C N1C C4C 111.6(4) . . ?
C2C N1C C1C 111.2(4) . . ?
C4C N1C C1C 111.0(3) . . ?
C2C N1C C3C 108.6(4) . . ?
C4C N1C C3C 105.7(3) . . ?
C1C N1C C3C 108.4(4) . . ?
O2C C5C O1C 127.9(3) . . ?
O2C C5C C4C 119.2(3) . . ?
O1C C5C C4C 112.9(3) . . ?
N1C C4C C5C 117.4(3) . . ?
N1C C4C H11C 107(2) . . ?
C5C C4C H11C 110(2) . . ?
N1C C4C H10C 104(3) . . ?
C5C C4C H10C 110(2) . . ?
H11C C4C H10C 109(3) . . ?
N1C C3C H9C 105(3) . . ?
N1C C3C H8C 103(3) . . ?
H9C C3C H8C 111(4) . . ?
N1C C3C H7C 110(3) . . ?
H9C C3C H7C 104(4) . . ?
H8C C3C H7C 122(4) . . ?
N1C C2C H6C 105(4) . . ?
N1C C2C H5C 106(3) . . ?
H6C C2C H5C 108(5) . . ?
N1C C2C H4C 110(2) . . ?
H6C C2C H4C 117(5) . . ?
H5C C2C H4C 110(4) . . ?
N1C C1C H3C 101(3) . . ?
N1C C1C H2C 111(2) . . ?
H3C C1C H2C 125(4) . . ?
N1C C1C H1C 110(4) . . ?
H3C C1C H1C 113(5) . . ?
H2C C1C H1C 96(4) . . ?
C5D O1D Cu2 119.6(2) . 1_455 ?
C5D O2D Cu2 130.2(2) . 2_666 ?
C1D N1D C3D 109.5(4) . . ?
C1D N1D C2D 109.5(5) . . ?
C3D N1D C2D 108.2(5) . . ?
C1D N1D C4D 110.6(4) . . ?
C3D N1D C4D 113.0(3) . . ?
C2D N1D C4D 105.9(3) . . ?
O2D C5D O1D 127.2(3) . . ?
O2D C5D C4D 119.2(3) . . ?
O1D C5D C4D 113.6(3) . . ?
N1D C4D C5D 116.7(3) . . ?
N1D C4D H11D 104(2) . . ?
C5D C4D H11D 105(2) . . ?
N1D C4D H10D 107(2) . . ?
C5D C4D H10D 110(2) . . ?
H11D C4D H10D 114(3) . . ?
N1D C3D H9D 107(3) . . ?
N1D C3D H8D 104(3) . . ?
H9D C3D H8D 115(4) . . ?
N1D C3D H7D 97(3) . . ?
H9D C3D H7D 116(4) . . ?
H8D C3D H7D 116(4) . . ?
N1D C2D H6D 115(5) . . ?
N1D C2D H5D 106(4) . . ?
H6D C2D H5D 101(5) . . ?
N1D C2D H4D 114(4) . . ?
H6D C2D H4D 111(6) . . ?
H5D C2D H4D 108(6) . . ?
N1D C1D H3D 105(5) . . ?
N1D C1D H2D 107(5) . . ?
H3D C1D H2D 120(7) . . ?
N1D C1D H1D 101(3) . . ?
H3D C1D H1D 113(6) . . ?
H2D C1D H1D 108(5) . . ?

loop_
_geom_bond_atom_site_label_1
_geom_bond_atom_site_label_2
_geom_bond_distance
_geom_bond_site_symmetry_2
_geom_bond_publ_flag
Cu1 O2A 1.965(2) 2_666 ?
Cu1 O1A 1.969(2) 1_565 ?
Cu1 O1B 1.977(2) 1_565 ?
Cu1 O2B 1.981(2) 2_666 ?
Cu1 Br1 2.5631(5) . ?
Cu1 Cu1 2.7833(7) 2_676 ?
Cu2 O1C 1.961(2) 1_655 ?
Cu2 O1D 1.972(3) 1_655 ?
Cu2 O2D 1.974(3) 2_666 ?
Cu2 O2C 1.981(2) 2_666 ?
Cu2 Br2 2.5291(5) . ?
Cu2 Cu2 2.8197(7) 2_766 ?
Cu3 Br62 2.277(17) . ?
Cu3 Br4 2.3664(7) . ?
Cu3 Br5 2.3801(7) . ?
Cu3 Br3 2.4061(6) . ?
Cu3 Br61 2.422(3) . ?
O1W1 H1W1 1.01(4) . ?
O1W1 H2W1 1.04(4) . ?
O1A C5A 1.247(4) . ?
O1A Cu1 1.969(2) 1_545 ?
O2A C5A 1.240(4) . ?
O2A Cu1 1.965(2) 2_666 ?
N1A C2A 1.491(5) . ?
N1A C1A 1.495(5) . ?
N1A C4A 1.496(4) . ?
N1A C3A 1.503(4) . ?
C5A C4A 1.515(4) . ?
C4A H11A 0.98(4) . ?
C4A H10A 0.87(4) . ?
C3A H9A 0.87(5) . ?
C3A H8A 0.91(4) . ?
C3A H7A 1.11(4) . ?
C2A H6A 1.02(5) . ?
C2A H5A 1.02(5) . ?
C2A H4A 0.78(4) . ?
C1A H3A 0.78(4) . ?
C1A H2A 0.97(4) . ?
C1A H1A 0.92(5) . ?
O1B C5B 1.251(4) . ?
O1B Cu1 1.977(2) 1_545 ?
O2B C5B 1.239(4) . ?
O2B Cu1 1.981(2) 2_666 ?
N1B C4B 1.493(4) . ?
N1B C3B 1.500(5) . ?
N1B C1B 1.503(5) . ?
N1B C2B 1.509(5) . ?
C5B C4B 1.519(5) . ?
C4B H11B 0.94(4) . ?
C4B H10B 0.97(4) . ?
C3B H9B 0.86(5) . ?
C3B H8B 0.75(5) . ?
C3B H7B 0.94(4) . ?
C2B H6B 0.97(5) . ?
C2B H5B 0.94(5) . ?
C2B H4B 0.91(4) . ?
C1B H3B 0.86(5) . ?
C1B H2B 0.87(5) . ?
C1B H1B 0.95(4) . ?
O1C C5C 1.241(4) . ?
O1C Cu2 1.961(2) 1_455 ?
O2C C5C 1.239(4) . ?
O2C Cu2 1.981(2) 2_666 ?
N1C C2C 1.494(6) . ?
N1C C4C 1.499(5) . ?
N1C C1C 1.499(6) . ?
N1C C3C 1.516(5) . ?
C5C C4C 1.516(5) . ?
C4C H11C 0.89(4) . ?
C4C H10C 0.95(5) . ?
C3C H9C 0.97(5) . ?
C3C H8C 0.83(4) . ?
C3C H7C 0.92(5) . ?
C2C H6C 1.00(7) . ?
C2C H5C 0.98(6) . ?
C2C H4C 0.98(4) . ?
C1C H3C 1.19(6) . ?
C1C H2C 0.95(4) . ?
C1C H1C 0.97(7) . ?
O1D C5D 1.248(4) . ?
O1D Cu2 1.972(3) 1_455 ?
O2D C5D 1.241(4) . ?
O2D Cu2 1.974(3) 2_666 ?
N1D C1D 1.495(6) . ?
N1D C3D 1.502(5) . ?
N1D C2D 1.503(6) . ?
N1D C4D 1.506(4) . ?
C5D C4D 1.510(5) . ?
C4D H11D 1.00(4) . ?
C4D H10D 0.99(4) . ?
C3D H9D 0.99(5) . ?
C3D H8D 0.87(5) . ?
C3D H7D 1.00(6) . ?
C2D H6D 0.83(7) . ?
C2D H5D 0.93(6) . ?
C2D H4D 0.83(7) . ?
C1D H3D 0.75(7) . ?
C1D H2D 0.83(7) . ?
C1D H1D 1.16(7) . ?
